data_2101145
loop_
_publ_author_name
'R\/omming, C.'
'Hansen, V.'
'Gj\/onnes, J.'

_publ_section_title
;
 Crystal structure of \b-Al~4.5~FeSi
;
_journal_issue 3
_journal_name_full 'Acta Crystallographica Section B'
_journal_page_first 307
_journal_page_last 312
_journal_paper_doi 10.1107/S0108768193013096
_journal_volume 50
_journal_year 1994
_chemical_formula_sum 'Al4 Fe Si'
_space_group_IT_number 15
_symmetry_cell_setting monoclinic
_symmetry_space_group_name_Hall '-A 2ya'
_symmetry_space_group_name_H-M 'A 1 2/a 1'
_cell_angle_alpha 90.0
_cell_angle_beta 90.42(3)
_cell_angle_gamma 90.0
_cell_formula_units_Z 8
_cell_length_a 6.161(3)
_cell_length_b 6.175(3)
_cell_length_c 20.813(6)
_cell_volume 791.8(6)
_diffrn_radiation_type MoK\a
_diffrn_radiation_wavelength 0.71069
_cod_data_source_file ab0317.cif
_cod_data_source_block ab0317a
_cod_database_code 2101145

loop_
_symmetry_equiv_pos_as_xyz
x,y,z
-x,-y,-z
x,1/2+y,1/2+z
1/2+x,-y,z
1/2-x,y,-z
1/2-x,1/2+y,1/2-z
'-x ,1/2-y ,1/2-z'
1/2+x,1/2-y,1/2+z

loop_
_atom_site_label
_atom_site_fract_x
_atom_site_fract_y
_atom_site_fract_z
_atom_site_U_iso_or_equiv
Fe(1) .50240(10) .2605(5) .13671(3) .011
Al(1) .3583(3) .6062(3) .18630(10) .016
Al(2) .3387(3) -.0884(3) .08970(10) .017
Al(3) .1669(3) .4167(3) .09080(10) .018
Al(4) .4972(3) .2666(7) .01810(10) .016
Al(5) .50000 .25000 .25000 .020
Al(6) .1526(3) .1000(3) .18360(10) .015

loop_
_geom_bond_atom_site_label_1
_geom_bond_atom_site_label_2
_geom_bond_site_symmetry_2
_geom_bond_distance
Fe(1) Al(1) . 2.534(4)
Fe(1) Al(2) . 2.569(4)
Fe(1) Al(3) . 2.467(3)
Fe(1) Al(4) . 2.468(2)
Fe(1) Al(6) . 2.572(3)
Al(1) Al(2) 1_565 2.758(3)
Al(1) Al(3) 4_565 2.764(3)
Al(1) Al(5) 4_465 2.731(2)
Al(1) Al(6) 4_565 2.566(3)
Al(2) Al(4) . 2.829(5)
Al(2) Al(4) 4_455 2.795(4)
Al(2) Al(6) 4_555 2.740(3)
Al(3) Al(4) 5_555 2.642(3)
Al(3) Al(6) . 2.750(3)
Al(5) Al(6) . 2.702(2)
Fe(1) Al(1) 4_565 2.553(3)
Fe(1) Al(2) 4_555 2.531(3)
Fe(1) Al(3) 4_565 2.434(4)
Fe(1) Al(5) . 2.3580(10)
Fe(1) Al(6) 4_555 2.598(4)
Al(1) Al(3) . 2.583(3)
Al(1) Al(5) . 2.709(2)
Al(1) Al(6) 6_555 2.708(3)
Al(2) Al(3) 4_555 2.863(3)
Al(2) Al(4) 2_655 2.702(3)
Al(2) Al(6) . 2.553(3)
Al(3) Al(4) . 2.708(3)
Al(3) Al(4) 4_465 2.680(4)
Al(4) Al(4) 2_665 2.979(6)
Al(5) Al(6) 6_555 2.735(2)
